data_7231920
loop_
_publ_author_name
'Wang, Xiaojuan'
'Kong, Minmin'
'Li, Duanxiu'
'Fang, Jianhui'
'Deng, Zongwu'
'Zhang, Hailu'

_publ_section_title
;
 Stanozolol--aromatic carboxylic acid crystalline complexes: flexible
 tautomeric/ionization states and supramolecular synthons
;
_journal_issue 13
_journal_name_full CrystEngComm
_journal_page_first 2144
_journal_paper_doi 10.1039/C8CE01439F
_journal_volume 21
_journal_year 2019
_chemical_absolute_configuration unk
_chemical_formula_moiety 'C21 H32 N2 O, C7 H6 O4'
_chemical_formula_sum 'C28 H38 N2 O5'
_chemical_formula_weight 482.60
_space_group_crystal_system monoclinic
_space_group_IT_number 4
_space_group_name_Hall 'P 2yb'
_space_group_name_H-M_alt 'P 1 21 1'
_symmetry_space_group_name_Hall 'P 2yb'
_symmetry_space_group_name_H-M 'P 1 21 1'
_atom_sites_solution_hydrogens mixed
_audit_creation_method SHELXL-2017/1
_audit_update_record
;
2018-08-26 deposited with the CCDC.
2018-12-03 downloaded from the CCDC.
;
_cell_angle_alpha 90
_cell_angle_beta 113.7610(10)
_cell_angle_gamma 90
_cell_formula_units_Z 4
_cell_length_a 9.6635(3)
_cell_length_b 23.4950(6)
_cell_length_c 11.8249(3)
_cell_measurement_reflns_used 9262
_cell_measurement_temperature 120(2)
_cell_measurement_theta_max 74.56
_cell_measurement_theta_min 4.50
_cell_volume 2457.19(12)
_computing_structure_refinement 'SHELXL-2017/1 (Sheldrick, 2017)'
_diffrn_ambient_temperature 120(2)
_diffrn_measured_fraction_theta_full 0.994
_diffrn_measured_fraction_theta_max 0.992
_diffrn_measurement_device_type 'Bruker P4'
_diffrn_measurement_method '\w scans'
_diffrn_radiation_type MoK\a
_diffrn_radiation_wavelength 0.71073
_diffrn_reflns_av_R_equivalents 0.0378
_diffrn_reflns_av_unetI/netI 0.0316
_diffrn_reflns_Laue_measured_fraction_full 0.994
_diffrn_reflns_Laue_measured_fraction_max 0.992
_diffrn_reflns_limit_h_max 12
_diffrn_reflns_limit_h_min -11
_diffrn_reflns_limit_k_max 29
_diffrn_reflns_limit_k_min -29
_diffrn_reflns_limit_l_max 14
_diffrn_reflns_limit_l_min -14
_diffrn_reflns_number 42525
_diffrn_reflns_point_group_measured_fraction_full 0.989
_diffrn_reflns_point_group_measured_fraction_max 0.986
_diffrn_reflns_theta_full 25.242
_diffrn_reflns_theta_max 26.380
_diffrn_reflns_theta_min 1.733
_exptl_absorpt_coefficient_mu 0.089
_exptl_absorpt_correction_T_max 0.9738
_exptl_absorpt_correction_T_min 0.968
_exptl_absorpt_correction_type multi-scan
_exptl_crystal_colour colourless
_exptl_crystal_density_diffrn 1.305
_exptl_crystal_description BLOCK
_exptl_crystal_F_000 1040
_exptl_crystal_size_max 0.400
_exptl_crystal_size_mid 0.300
_exptl_crystal_size_min 0.300
_refine_diff_density_max 0.258
_refine_diff_density_min -0.179
_refine_diff_density_rms 0.037
_refine_ls_abs_structure_details
;
 Flack x determined using 4583 quotients [(I+)-(I-)]/[(I+)+(I-)]
 (Parsons, Flack and Wagner, Acta Cryst. B69 (2013) 249-259).
;
_refine_ls_abs_structure_Flack -1.5(2)
_refine_ls_extinction_method none
_refine_ls_goodness_of_fit_ref 1.043
_refine_ls_hydrogen_treatment mixed
_refine_ls_matrix_type full
_refine_ls_number_parameters 677
_refine_ls_number_reflns 9891
_refine_ls_number_restraints 9
_refine_ls_restrained_S_all 1.043
_refine_ls_R_factor_all 0.0328
_refine_ls_R_factor_gt 0.0320
_refine_ls_shift/su_max 0.000
_refine_ls_shift/su_mean 0.000
_refine_ls_structure_factor_coef Fsqd
_refine_ls_weighting_details 'w=1/[\s^2^(Fo^2^)+(0.0486P)^2^+0.5059P] where P=(Fo^2^+2Fc^2^)/3'
_refine_ls_weighting_scheme calc
_refine_ls_wR_factor_gt 0.0836
_refine_ls_wR_factor_ref 0.0846
_reflns_Friedel_coverage 0.938
_reflns_Friedel_fraction_full 0.985
_reflns_Friedel_fraction_max 0.979
_reflns_number_gt 9715
_reflns_number_total 9891
_reflns_threshold_expression 'I > 2\s(I)'
_cod_data_source_file c8ce01439f2.cif
_cod_data_source_block STAN-DHA
_cod_depositor_comments 'Adding full bibliography for 7231918--7231921.cif.'
_cod_database_code 7231920
_shelx_shelxl_version_number 2017/1
_shelx_space_group_comment
;
The symmetry employed for this shelxl refinement is uniquely defined
by the following loop, which should always be used as a source of
symmetry information in preference to the above space-group names.
They are only intended as comments.
;
_shelx_estimated_absorpt_t_min 0.965
_shelx_estimated_absorpt_t_max 0.974

loop_
_space_group_symop_operation_xyz
'x, y, z'
'-x, y+1/2, -z'

loop_
_atom_site_label
_atom_site_type_symbol
_atom_site_fract_x
_atom_site_fract_y
_atom_site_fract_z
_atom_site_U_iso_or_equiv
_atom_site_adp_type
_atom_site_occupancy
_atom_site_site_symmetry_order
_atom_site_calc_flag
_atom_site_refinement_flags_posn
_atom_site_refinement_flags_adp
C1 C 0.2123(2) 0.71127(9) -0.38098(19) 0.0200(4) Uani 1 1 d . .
H1 H 0.153085 0.678409 -0.385354 0.024 Uiso 1 1 calc R U
C2 C 0.3175(2) 0.73483(9) -0.27103(18) 0.0171(4) Uani 1 1 d . .
C3 C 0.3757(2) 0.78151(9) -0.30824(18) 0.0182(4) Uani 1 1 d . .
C4 C 0.4954(2) 0.81998(9) -0.22497(18) 0.0198(4) Uani 1 1 d . .
H4A H 0.468306 0.860067 -0.249835 0.024 Uiso 1 1 calc R U
H4B H 0.592654 0.811563 -0.230818 0.024 Uiso 1 1 calc R U
C5 C 0.5112(2) 0.81104(8) -0.09143(18) 0.0174(4) Uani 1 1 d . .
H5 H 0.418709 0.827521 -0.085939 0.021 Uiso 1 1 calc R U
C6 C 0.5176(2) 0.74704(8) -0.05482(18) 0.0147(4) Uani 1 1 d . .
C7 C 0.3659(2) 0.71858(9) -0.13751(17) 0.0172(4) Uani 1 1 d . .
H7A H 0.376948 0.676712 -0.129333 0.021 Uiso 1 1 calc R U
H7B H 0.286813 0.730206 -0.109039 0.021 Uiso 1 1 calc R U
C8 C 0.6466(2) 0.71608(9) -0.07471(19) 0.0209(4) Uani 1 1 d . .
H8A H 0.650679 0.676323 -0.048493 0.031 Uiso 1 1 calc R U
H8B H 0.742979 0.734780 -0.025832 0.031 Uiso 1 1 calc R U
H8C H 0.628248 0.717456 -0.162439 0.031 Uiso 1 1 calc R U
C9 C 0.5368(2) 0.74429(8) 0.08224(18) 0.0149(4) Uani 1 1 d . .
H9 H 0.446387 0.763910 0.085036 0.018 Uiso 1 1 calc R U
C10 C 0.6756(2) 0.77792(9) 0.17003(18) 0.0163(4) Uani 1 1 d . .
H10 H 0.769048 0.761133 0.166848 0.020 Uiso 1 1 calc R U
C11 C 0.6628(3) 0.84036(9) 0.12956(19) 0.0233(4) Uani 1 1 d . .
H11A H 0.573960 0.857879 0.137554 0.028 Uiso 1 1 calc R U
H11B H 0.754101 0.861287 0.184377 0.028 Uiso 1 1 calc R U
C12 C 0.6462(3) 0.84548(9) -0.00385(19) 0.0227(4) Uani 1 1 d . .
H12A H 0.739724 0.831660 -0.009984 0.027 Uiso 1 1 calc R U
H12B H 0.632556 0.885999 -0.028932 0.027 Uiso 1 1 calc R U
C13 C 0.5341(2) 0.68302(8) 0.12907(18) 0.0169(4) Uani 1 1 d . .
H13A H 0.437286 0.664718 0.076044 0.020 Uiso 1 1 calc R U
H13B H 0.616902 0.660842 0.121284 0.020 Uiso 1 1 calc R U
C14 C 0.5517(2) 0.68102(9) 0.26480(18) 0.0168(4) Uani 1 1 d . .
H14A H 0.463123 0.699313 0.271607 0.020 Uiso 1 1 calc R U
H14B H 0.555587 0.640890 0.291464 0.020 Uiso 1 1 calc R U
C15 C 0.6964(2) 0.71177(8) 0.34926(18) 0.0153(4) Uani 1 1 d . .
C16 C 0.6853(2) 0.77349(8) 0.30148(18) 0.0168(4) Uani 1 1 d . .
H16 H 0.589353 0.789773 0.300784 0.020 Uiso 1 1 calc R U
C17 C 0.8365(2) 0.68091(9) 0.34873(18) 0.0176(4) Uani 1 1 d . .
H17A H 0.834225 0.681667 0.265126 0.026 Uiso 1 1 calc R U
H17B H 0.836463 0.641339 0.374916 0.026 Uiso 1 1 calc R U
H17C H 0.928159 0.700058 0.405804 0.026 Uiso 1 1 calc R U
C18 C 0.8161(3) 0.80470(9) 0.40370(19) 0.0209(4) Uani 1 1 d . .
H18A H 0.793972 0.845821 0.404088 0.025 Uiso 1 1 calc R U
H18B H 0.911740 0.799950 0.392715 0.025 Uiso 1 1 calc R U
C19 C 0.8257(2) 0.77574(9) 0.52397(19) 0.0209(4) Uani 1 1 d . .
H19A H 0.791705 0.802318 0.572583 0.025 Uiso 1 1 calc R U
H19B H 0.931187 0.764328 0.575058 0.025 Uiso 1 1 calc R U
C20 C 0.7213(2) 0.72244(9) 0.48623(18) 0.0180(4) Uani 1 1 d . .
C21 C 0.5756(3) 0.73265(11) 0.5043(2) 0.0268(5) Uani 1 1 d . .
H21A H 0.600113 0.741219 0.591412 0.040 Uiso 1 1 calc R U
H21B H 0.512243 0.698465 0.480135 0.040 Uiso 1 1 calc R U
H21C H 0.520803 0.764818 0.453054 0.040 Uiso 1 1 calc R U
C22 C 0.3241(2) 0.55234(9) 0.82806(19) 0.0205(4) Uani 1 1 d . .
H22 H 0.268556 0.584565 0.834798 0.025 Uiso 1 1 calc R U
C23 C 0.3155(2) 0.52924(9) 0.71576(18) 0.0189(4) Uani 1 1 d . .
C24 C 0.4128(2) 0.48363(9) 0.74938(19) 0.0186(4) Uani 1 1 d . .
C25 C 0.4486(2) 0.44650(9) 0.66266(18) 0.0198(4) Uani 1 1 d . .
H25A H 0.447574 0.406064 0.685873 0.024 Uiso 1 1 calc R U
H25B H 0.550742 0.455594 0.667124 0.024 Uiso 1 1 calc R U
C26 C 0.3299(2) 0.45640(8) 0.53035(18) 0.0170(4) Uani 1 1 d . .
H26 H 0.233438 0.438848 0.525543 0.020 Uiso 1 1 calc R U
C27 C 0.2967(2) 0.52074(8) 0.49755(17) 0.0149(4) Uani 1 1 d . .
C28 C 0.2272(2) 0.54639(9) 0.58368(19) 0.0189(4) Uani 1 1 d . .
H28A H 0.226018 0.588413 0.577238 0.023 Uiso 1 1 calc R U
H28B H 0.121376 0.533213 0.556719 0.023 Uiso 1 1 calc R U
C29 C 0.4423(2) 0.55331(9) 0.51716(19) 0.0207(4) Uani 1 1 d . .
H29A H 0.512790 0.550618 0.604103 0.031 Uiso 1 1 calc R U
H29B H 0.418163 0.593380 0.494921 0.031 Uiso 1 1 calc R U
H29C H 0.489028 0.536732 0.464982 0.031 Uiso 1 1 calc R U
C30 C 0.1780(2) 0.52498(8) 0.36151(17) 0.0143(4) Uani 1 1 d . .
H30 H 0.085316 0.505212 0.359288 0.017 Uiso 1 1 calc R U
C31 C 0.2270(2) 0.49257(8) 0.27009(18) 0.0158(4) Uani 1 1 d . .
H31 H 0.322473 0.509935 0.272249 0.019 Uiso 1 1 calc R U
C32 C 0.2567(3) 0.42983(9) 0.30752(19) 0.0214(4) Uani 1 1 d . .
H32A H 0.161779 0.411691 0.302053 0.026 Uiso 1 1 calc R U
H32B H 0.291096 0.409814 0.249775 0.026 Uiso 1 1 calc R U
C33 C 0.3769(3) 0.42426(9) 0.43911(19) 0.0220(4) Uani 1 1 d . .
H33A H 0.474023 0.439651 0.442942 0.026 Uiso 1 1 calc R U
H33B H 0.391950 0.383544 0.462442 0.026 Uiso 1 1 calc R U
C34 C 0.1294(2) 0.58668(9) 0.31859(18) 0.0170(4) Uani 1 1 d . .
H34A H 0.086102 0.604019 0.373447 0.020 Uiso 1 1 calc R U
H34B H 0.219945 0.608995 0.327143 0.020 Uiso 1 1 calc R U
C35 C 0.0120(2) 0.59073(9) 0.18358(18) 0.0169(4) Uani 1 1 d . .
H35A H -0.083977 0.572897 0.176512 0.020 Uiso 1 1 calc R U
H35B H -0.008487 0.631240 0.159620 0.020 Uiso 1 1 calc R U
C36 C 0.0702(2) 0.56068(8) 0.09593(17) 0.0145(4) Uani 1 1 d . .
C37 C 0.1050(2) 0.49837(8) 0.14016(18) 0.0159(4) Uani 1 1 d . .
H37 H 0.010123 0.482235 0.141845 0.019 Uiso 1 1 calc R U
C38 C 0.2111(2) 0.59138(9) 0.09628(18) 0.0179(4) Uani 1 1 d . .
H38A H 0.292033 0.589862 0.179436 0.027 Uiso 1 1 calc R U
H38B H 0.186007 0.631177 0.071802 0.027 Uiso 1 1 calc R U
H38C H 0.244864 0.572636 0.037810 0.027 Uiso 1 1 calc R U
C39 C 0.1305(2) 0.46832(9) 0.03531(19) 0.0201(4) Uani 1 1 d . .
H39A H 0.107469 0.427194 0.033549 0.024 Uiso 1 1 calc R U
H39B H 0.236216 0.473050 0.044136 0.024 Uiso 1 1 calc R U
C40 C 0.0191(2) 0.49845(9) -0.08226(19) 0.0201(4) Uani 1 1 d . .
H40A H -0.064911 0.472503 -0.129990 0.024 Uiso 1 1 calc R U
H40B H 0.071611 0.509843 -0.135359 0.024 Uiso 1 1 calc R U
C41 C -0.0430(2) 0.55184(9) -0.04052(18) 0.0174(4) Uani 1 1 d . .
C42 C -0.2057(2) 0.54256(10) -0.0563(2) 0.0255(5) Uani 1 1 d . .
H42A H -0.269130 0.534718 -0.143364 0.038 Uiso 1 1 calc R U
H42B H -0.242687 0.576820 -0.030124 0.038 Uiso 1 1 calc R U
H42C H -0.210167 0.510174 -0.005658 0.038 Uiso 1 1 calc R U
C49 C 0.1738(2) 0.78439(9) 0.25065(19) 0.0191(4) Uani 1 1 d . .
C50 C 0.1318(2) 0.79099(9) 0.11635(18) 0.0164(4) Uani 1 1 d . .
C51 C 0.0549(2) 0.74734(8) 0.03404(19) 0.0167(4) Uani 1 1 d . .
H51 H 0.030918 0.713095 0.064935 0.020 Uiso 1 1 calc R U
C52 C 0.0136(2) 0.75371(9) -0.09154(19) 0.0178(4) Uani 1 1 d . .
C53 C 0.0442(2) 0.80512(9) -0.13680(19) 0.0205(4) Uani 1 1 d . .
H53 H 0.013632 0.810185 -0.223222 0.025 Uiso 1 1 calc R U
C54 C 0.1185(2) 0.84837(9) -0.0568(2) 0.0208(4) Uani 1 1 d . .
H54 H 0.137153 0.883269 -0.088688 0.025 Uiso 1 1 calc R U
C55 C 0.1667(2) 0.84159(9) 0.07082(19) 0.0186(4) Uani 1 1 d . .
C56 C 0.6558(2) 0.48572(9) 0.19880(19) 0.0182(4) Uani 1 1 d . .
C57 C 0.7430(2) 0.48068(9) 0.33355(18) 0.0166(4) Uani 1 1 d . .
C58 C 0.8232(2) 0.43042(9) 0.38316(19) 0.0188(4) Uani 1 1 d . .
C59 C 0.8955(3) 0.42455(9) 0.5110(2) 0.0227(4) Uani 1 1 d . .
H59 H 0.945122 0.389876 0.545493 0.027 Uiso 1 1 calc R U
C60 C 0.8954(3) 0.46877(10) 0.58807(19) 0.0231(4) Uani 1 1 d . .
H60 H 0.945497 0.464240 0.675063 0.028 Uiso 1 1 calc R U
C61 C 0.8227(2) 0.52007(9) 0.53948(19) 0.0191(4) Uani 1 1 d . .
C62 C 0.7443(2) 0.52519(9) 0.41314(19) 0.0173(4) Uani 1 1 d . .
H62 H 0.690502 0.559278 0.379674 0.021 Uiso 1 1 calc R U
H4 H 0.545(4) 0.4585(13) 0.928(3) 0.028(7) Uiso 1 1 d . .
H2 H 0.322(3) 0.8060(12) -0.484(3) 0.020(6) Uiso 1 1 d . .
N1 N 0.2065(2) 0.74128(8) -0.47897(16) 0.0204(4) Uani 1 1 d . .
N2 N 0.3074(2) 0.78415(8) -0.43158(16) 0.0190(3) Uani 1 1 d . .
N3 N 0.4206(2) 0.52300(8) 0.92382(16) 0.0212(4) Uani 1 1 d . .
N4 N 0.4732(2) 0.48061(8) 0.87386(16) 0.0198(4) Uani 1 1 d . .
O1 O 0.79756(19) 0.67443(7) 0.56326(13) 0.0230(3) Uani 1 1 d D .
H1A H 0.842(4) 0.6889(14) 0.6344(18) 0.046(10) Uiso 1 1 d D .
O2 O -0.04212(19) 0.60039(6) -0.11618(13) 0.0225(3) Uani 1 1 d D .
H2A H -0.073(3) 0.5881(13) -0.1884(16) 0.030(7) Uiso 1 1 d D .
O8 O 0.57354(18) 0.53140(7) 0.16145(13) 0.0232(3) Uani 1 1 d D .
H8 H 0.516(4) 0.5308(17) 0.0835(15) 0.049(10) Uiso 1 1 d D .
O7 O 0.65977(19) 0.44787(7) 0.12642(14) 0.0237(3) Uani 1 1 d . .
O9 O 0.83317(19) 0.38634(7) 0.31238(14) 0.0249(3) Uani 1 1 d D .
H9A H 0.777(3) 0.3955(14) 0.2382(16) 0.041(9) Uiso 1 1 d D .
O10 O 0.83102(19) 0.56285(7) 0.62063(14) 0.0251(3) Uani 1 1 d D .
H10A H 0.807(3) 0.5945(8) 0.582(3) 0.032(8) Uiso 1 1 d D .
O3 O 0.24775(19) 0.82166(7) 0.32541(14) 0.0253(3) Uani 1 1 d . .
O4 O 0.12756(19) 0.73778(7) 0.28419(13) 0.0237(3) Uani 1 1 d D .
H4C H 0.152(4) 0.7367(18) 0.3626(14) 0.055(11) Uiso 1 1 d D .
O6 O -0.0580(2) 0.71159(7) -0.17503(14) 0.0243(3) Uani 1 1 d D .
H6 H -0.041(4) 0.6799(9) -0.138(3) 0.047(10) Uiso 1 1 d D .
O5 O 0.24490(19) 0.88510(7) 0.14478(15) 0.0260(3) Uani 1 1 d D .
H5A H 0.256(4) 0.8738(15) 0.2166(18) 0.047(10) Uiso 1 1 d D .

loop_
_atom_site_aniso_label
_atom_site_aniso_U_11
_atom_site_aniso_U_22
_atom_site_aniso_U_33
_atom_site_aniso_U_23
_atom_site_aniso_U_13
_atom_site_aniso_U_12
C1 0.0198(9) 0.0214(10) 0.0155(10) -0.0010(8) 0.0037(8) -0.0007(8)
C2 0.0172(9) 0.0184(9) 0.0121(9) -0.0006(7) 0.0022(7) 0.0005(7)
C3 0.0199(9) 0.0210(10) 0.0130(9) 0.0003(8) 0.0058(8) 0.0005(8)
C4 0.0222(10) 0.0225(10) 0.0131(9) 0.0018(8) 0.0054(8) -0.0041(8)
C5 0.0220(10) 0.0160(9) 0.0125(9) 0.0000(7) 0.0053(8) -0.0028(7)
C6 0.0162(9) 0.0155(9) 0.0104(9) -0.0009(7) 0.0033(7) -0.0006(7)
C7 0.0184(9) 0.0190(9) 0.0099(9) -0.0008(7) 0.0013(7) -0.0040(7)
C8 0.0199(9) 0.0254(10) 0.0174(10) -0.0004(8) 0.0076(8) 0.0027(8)
C9 0.0157(9) 0.0164(9) 0.0097(9) -0.0006(7) 0.0021(7) -0.0021(7)
C10 0.0179(9) 0.0161(9) 0.0115(9) -0.0009(7) 0.0023(7) -0.0026(7)
C11 0.0329(11) 0.0163(10) 0.0146(10) -0.0021(8) 0.0033(8) -0.0075(8)
C12 0.0294(11) 0.0189(10) 0.0160(10) 0.0008(8) 0.0053(8) -0.0085(8)
C13 0.0188(9) 0.0157(9) 0.0116(9) -0.0003(7) 0.0013(7) -0.0032(7)
C14 0.0164(9) 0.0195(9) 0.0117(9) 0.0008(7) 0.0028(7) -0.0029(7)
C15 0.0165(9) 0.0164(9) 0.0107(9) -0.0002(7) 0.0030(7) 0.0002(7)
C16 0.0190(9) 0.0158(9) 0.0127(9) -0.0019(7) 0.0033(7) 0.0004(7)
C17 0.0184(9) 0.0185(9) 0.0141(9) -0.0013(7) 0.0045(7) 0.0013(7)
C18 0.0276(11) 0.0172(10) 0.0128(9) -0.0018(7) 0.0029(8) -0.0021(8)
C19 0.0259(10) 0.0205(10) 0.0115(9) -0.0032(8) 0.0027(8) 0.0028(8)
C20 0.0224(10) 0.0184(10) 0.0112(9) 0.0000(7) 0.0047(7) 0.0040(7)
C21 0.0290(11) 0.0363(12) 0.0175(10) 0.0005(9) 0.0121(9) 0.0052(9)
C22 0.0248(10) 0.0222(10) 0.0142(10) -0.0008(8) 0.0073(8) -0.0013(8)
C23 0.0221(9) 0.0217(10) 0.0117(9) 0.0002(8) 0.0054(7) -0.0011(8)
C24 0.0201(9) 0.0198(9) 0.0133(9) 0.0010(8) 0.0041(8) -0.0023(7)
C25 0.0228(10) 0.0205(9) 0.0123(9) 0.0032(7) 0.0031(8) 0.0030(8)
C26 0.0200(9) 0.0165(9) 0.0118(9) 0.0019(7) 0.0037(7) 0.0025(7)
C27 0.0177(9) 0.0153(9) 0.0095(9) 0.0005(7) 0.0032(7) 0.0008(7)
C28 0.0233(10) 0.0205(10) 0.0115(9) 0.0011(7) 0.0056(8) 0.0041(8)
C29 0.0203(10) 0.0217(10) 0.0170(10) 0.0015(8) 0.0044(8) -0.0034(8)
C30 0.0172(9) 0.0149(9) 0.0102(8) 0.0008(7) 0.0049(7) 0.0015(7)
C31 0.0183(9) 0.0157(9) 0.0109(9) -0.0005(7) 0.0035(7) 0.0028(7)
C32 0.0309(11) 0.0164(9) 0.0133(9) -0.0011(7) 0.0051(8) 0.0051(8)
C33 0.0289(11) 0.0180(10) 0.0159(10) 0.0014(8) 0.0056(8) 0.0075(8)
C34 0.0228(9) 0.0166(9) 0.0107(9) 0.0002(7) 0.0057(7) 0.0032(7)
C35 0.0189(9) 0.0179(9) 0.0136(9) 0.0025(7) 0.0063(7) 0.0046(7)
C36 0.0151(9) 0.0167(9) 0.0092(9) -0.0004(7) 0.0025(7) -0.0004(7)
C37 0.0173(9) 0.0161(9) 0.0126(9) -0.0003(7) 0.0042(7) 0.0001(7)
C38 0.0191(9) 0.0189(9) 0.0144(9) -0.0005(7) 0.0054(7) -0.0020(7)
C39 0.0283(10) 0.0177(9) 0.0120(9) -0.0023(7) 0.0059(8) 0.0003(8)
C40 0.0261(10) 0.0186(10) 0.0124(9) -0.0029(7) 0.0045(8) -0.0034(8)
C41 0.0218(10) 0.0166(9) 0.0108(9) 0.0011(7) 0.0033(7) -0.0038(7)
C42 0.0198(10) 0.0321(12) 0.0177(10) 0.0014(9) 0.0005(8) -0.0020(8)
C49 0.0206(9) 0.0207(10) 0.0133(9) -0.0007(8) 0.0039(7) 0.0006(8)
C50 0.0155(8) 0.0196(10) 0.0114(9) 0.0002(7) 0.0026(7) 0.0018(7)
C51 0.0182(9) 0.0162(9) 0.0150(10) 0.0017(7) 0.0059(7) 0.0005(7)
C52 0.0196(9) 0.0183(10) 0.0134(9) -0.0012(7) 0.0045(7) -0.0003(7)
C53 0.0259(10) 0.0224(10) 0.0117(9) 0.0032(8) 0.0060(8) 0.0020(8)
C54 0.0269(10) 0.0168(9) 0.0186(10) 0.0020(8) 0.0091(8) -0.0016(8)
C55 0.0195(9) 0.0186(10) 0.0152(9) -0.0022(8) 0.0043(7) 0.0004(7)
C56 0.0209(9) 0.0195(10) 0.0134(10) 0.0002(7) 0.0060(8) -0.0012(7)
C57 0.0179(9) 0.0185(9) 0.0131(9) -0.0010(7) 0.0060(7) -0.0020(7)
C58 0.0214(9) 0.0181(9) 0.0167(10) -0.0025(8) 0.0076(8) -0.0002(8)
C59 0.0262(10) 0.0199(10) 0.0179(10) 0.0028(8) 0.0044(8) 0.0059(8)
C60 0.0281(10) 0.0242(11) 0.0107(9) 0.0006(8) 0.0012(8) 0.0031(8)
C61 0.0224(10) 0.0195(10) 0.0131(9) -0.0018(8) 0.0049(7) -0.0006(8)
C62 0.0196(9) 0.0163(9) 0.0148(9) 0.0002(7) 0.0059(7) 0.0008(7)
N1 0.0209(8) 0.0242(9) 0.0123(8) -0.0010(7) 0.0028(7) -0.0004(7)
N2 0.0209(8) 0.0226(9) 0.0120(8) 0.0004(7) 0.0050(7) -0.0010(7)
N3 0.0268(9) 0.0230(9) 0.0121(8) -0.0012(7) 0.0059(7) -0.0042(7)
N4 0.0222(9) 0.0209(9) 0.0116(8) 0.0013(7) 0.0020(7) -0.0011(7)
O1 0.0336(9) 0.0199(7) 0.0092(7) 0.0000(6) 0.0019(6) 0.0040(6)
O2 0.0356(9) 0.0178(7) 0.0086(7) 0.0021(6) 0.0030(6) -0.0037(6)
O8 0.0297(8) 0.0229(8) 0.0105(7) -0.0006(6) 0.0014(6) 0.0061(6)
O7 0.0337(8) 0.0217(7) 0.0135(7) -0.0032(6) 0.0072(6) 0.0033(6)
O9 0.0356(9) 0.0198(7) 0.0175(7) -0.0028(6) 0.0089(7) 0.0060(6)
O10 0.0377(9) 0.0190(8) 0.0111(7) -0.0025(6) 0.0020(6) 0.0040(6)
O3 0.0342(9) 0.0225(8) 0.0121(7) -0.0021(6) 0.0021(6) -0.0052(6)
O4 0.0335(8) 0.0251(8) 0.0098(7) 0.0000(6) 0.0060(6) -0.0068(7)
O6 0.0395(9) 0.0184(7) 0.0103(7) -0.0003(6) 0.0051(6) -0.0057(6)
O5 0.0351(9) 0.0196(7) 0.0162(7) -0.0013(6) 0.0031(6) -0.0082(6)

loop_
_atom_type_symbol
_atom_type_description
_atom_type_scat_dispersion_real
_atom_type_scat_dispersion_imag
_atom_type_scat_source
C C 0.0033 0.0016 'International Tables Vol C Tables 4.2.6.8 and 6.1.1.4'
H H 0.0000 0.0000 'International Tables Vol C Tables 4.2.6.8 and 6.1.1.4'
N N 0.0061 0.0033 'International Tables Vol C Tables 4.2.6.8 and 6.1.1.4'
O O 0.0106 0.0060 'International Tables Vol C Tables 4.2.6.8 and 6.1.1.4'

loop_
_geom_angle_atom_site_label_1
_geom_angle_atom_site_label_2
_geom_angle_atom_site_label_3
_geom_angle
N1 C1 C2 110.91(19)
N1 C1 H1 124.5
C2 C1 H1 124.5
C3 C2 C1 104.71(18)
C3 C2 C7 122.73(18)
C1 C2 C7 132.55(19)
N2 C3 C2 107.36(18)
N2 C3 C4 127.20(19)
C2 C3 C4 125.42(18)
C3 C4 C5 109.04(17)
C3 C4 H4A 109.9
C5 C4 H4A 109.9
C3 C4 H4B 109.9
C5 C4 H4B 109.9
H4A C4 H4B 108.3
C12 C5 C4 109.12(16)
C12 C5 C6 113.24(17)
C4 C5 C6 113.15(16)
C12 C5 H5 107.0
C4 C5 H5 107.0
C6 C5 H5 107.0
C8 C6 C7 108.54(16)
C8 C6 C9 112.02(16)
C7 C6 C9 108.97(15)
C8 C6 C5 110.90(17)
C7 C6 C5 108.65(16)
C9 C6 C5 107.69(15)
C2 C7 C6 111.63(17)
C2 C7 H7A 109.3
C6 C7 H7A 109.3
C2 C7 H7B 109.3
C6 C7 H7B 109.3
H7A C7 H7B 108.0
C6 C8 H8A 109.5
C6 C8 H8B 109.5
H8A C8 H8B 109.5
C6 C8 H8C 109.5
H8A C8 H8C 109.5
H8B C8 H8C 109.5
C10 C9 C13 111.81(15)
C10 C9 C6 112.71(15)
C13 C9 C6 113.53(15)
C10 C9 H9 106.0
C13 C9 H9 106.0
C6 C9 H9 106.0
C16 C10 C11 110.37(17)
C16 C10 C9 109.35(16)
C11 C10 C9 109.95(16)
C16 C10 H10 109.0
C11 C10 H10 109.0
C9 C10 H10 109.0
C12 C11 C10 111.11(17)
C12 C11 H11A 109.4
C10 C11 H11A 109.4
C12 C11 H11B 109.4
C10 C11 H11B 109.4
H11A C11 H11B 108.0
C11 C12 C5 111.34(17)
C11 C12 H12A 109.4
C5 C12 H12A 109.4
C11 C12 H12B 109.4
C5 C12 H12B 109.4
H12A C12 H12B 108.0
C14 C13 C9 112.93(16)
C14 C13 H13A 109.0
C9 C13 H13A 109.0
C14 C13 H13B 109.0
C9 C13 H13B 109.0
H13A C13 H13B 107.8
C15 C14 C13 110.65(16)
C15 C14 H14A 109.5
C13 C14 H14A 109.5
C15 C14 H14B 109.5
C13 C14 H14B 109.5
H14A C14 H14B 108.1
C14 C15 C17 110.39(16)
C14 C15 C16 107.08(15)
C17 C15 C16 111.89(16)
C14 C15 C20 118.12(16)
C17 C15 C20 108.20(15)
C16 C15 C20 100.84(15)
C10 C16 C18 117.57(17)
C10 C16 C15 113.84(16)
C18 C16 C15 104.25(15)
C10 C16 H16 106.8
C18 C16 H16 106.8
C15 C16 H16 106.8
C15 C17 H17A 109.5
C15 C17 H17B 109.5
H17A C17 H17B 109.5
C15 C17 H17C 109.5
H17A C17 H17C 109.5
H17B C17 H17C 109.5
C16 C18 C19 103.82(17)
C16 C18 H18A 111.0
C19 C18 H18A 111.0
C16 C18 H18B 111.0
C19 C18 H18B 111.0
H18A C18 H18B 109.0
C18 C19 C20 107.38(16)
C18 C19 H19A 110.2
C20 C19 H19A 110.2
C18 C19 H19B 110.2
C20 C19 H19B 110.2
H19A C19 H19B 108.5
O1 C20 C21 107.33(17)
O1 C20 C19 109.84(17)
C21 C20 C19 111.17(18)
O1 C20 C15 110.74(15)
C21 C20 C15 113.95(17)
C19 C20 C15 103.79(16)
C20 C21 H21A 109.5
C20 C21 H21B 109.5
H21A C21 H21B 109.5
C20 C21 H21C 109.5
H21A C21 H21C 109.5
H21B C21 H21C 109.5
N3 C22 C23 110.97(19)
N3 C22 H22 124.5
C23 C22 H22 124.5
C24 C23 C22 104.75(18)
C24 C23 C28 123.08(19)
C22 C23 C28 132.2(2)
N4 C24 C23 107.54(18)
N4 C24 C25 127.01(19)
C23 C24 C25 125.40(19)
C24 C25 C26 109.04(17)
C24 C25 H25A 109.9
C26 C25 H25A 109.9
C24 C25 H25B 109.9
C26 C25 H25B 109.9
H25A C25 H25B 108.3
C33 C26 C25 109.34(16)
C33 C26 C27 113.13(16)
C25 C26 C27 113.15(16)
C33 C26 H26 106.9
C25 C26 H26 106.9
C27 C26 H26 106.9
C29 C27 C28 108.70(16)
C29 C27 C30 111.89(16)
C28 C27 C30 108.67(15)
C29 C27 C26 111.14(16)
C28 C27 C26 108.26(16)
C30 C27 C26 108.10(15)
C23 C28 C27 111.33(17)
C23 C28 H28A 109.4
C27 C28 H28A 109.4
C23 C28 H28B 109.4
C27 C28 H28B 109.4
H28A C28 H28B 108.0
C27 C29 H29A 109.5
C27 C29 H29B 109.5
H29A C29 H29B 109.5
C27 C29 H29C 109.5
H29A C29 H29C 109.5
H29B C29 H29C 109.5
C31 C30 C34 111.79(15)
C31 C30 C27 112.69(15)
C34 C30 C27 113.53(16)
C31 C30 H30 106.0
C34 C30 H30 106.0
C27 C30 H30 106.0
C37 C31 C32 110.92(16)
C37 C31 C30 109.41(16)
C32 C31 C30 110.31(16)
C37 C31 H31 108.7
C32 C31 H31 108.7
C30 C31 H31 108.7
C33 C32 C31 110.73(17)
C33 C32 H32A 109.5
C31 C32 H32A 109.5
C33 C32 H32B 109.5
C31 C32 H32B 109.5
H32A C32 H32B 108.1
C32 C33 C26 110.94(17)
C32 C33 H33A 109.5
C26 C33 H33A 109.5
C32 C33 H33B 109.5
C26 C33 H33B 109.5
H33A C33 H33B 108.0
C35 C34 C30 113.39(16)
C35 C34 H34A 108.9
C30 C34 H34A 108.9
C35 C34 H34B 108.9
C30 C34 H34B 108.9
H34A C34 H34B 107.7
C36 C35 C34 110.67(15)
C36 C35 H35A 109.5
C34 C35 H35A 109.5
C36 C35 H35B 109.5
C34 C35 H35B 109.5
H35A C35 H35B 108.1
C35 C36 C38 110.30(16)
C35 C36 C37 107.21(15)
C38 C36 C37 111.81(16)
C35 C36 C41 117.73(16)
C38 C36 C41 108.48(15)
C37 C36 C41 100.99(15)
C31 C37 C39 117.74(17)
C31 C37 C36 113.67(16)
C39 C37 C36 104.29(15)
C31 C37 H37 106.8
C39 C37 H37 106.8
C36 C37 H37 106.8
C36 C38 H38A 109.5
C36 C38 H38B 109.5
H38A C38 H38B 109.5
C36 C38 H38C 109.5
H38A C38 H38C 109.5
H38B C38 H38C 109.5
C37 C39 C40 103.67(16)
C37 C39 H39A 111.0
C40 C39 H39A 111.0
C37 C39 H39B 111.0
C40 C39 H39B 111.0
H39A C39 H39B 109.0
C39 C40 C41 107.60(16)
C39 C40 H40A 110.2
C41 C40 H40A 110.2
C39 C40 H40B 110.2
C41 C40 H40B 110.2
H40A C40 H40B 108.5
O2 C41 C42 107.39(17)
O2 C41 C40 109.86(17)
C42 C41 C40 110.93(17)
O2 C41 C36 110.97(16)
C42 C41 C36 113.97(17)
C40 C41 C36 103.71(16)
C41 C42 H42A 109.5
C41 C42 H42B 109.5
H42A C42 H42B 109.5
C41 C42 H42C 109.5
H42A C42 H42C 109.5
H42B C42 H42C 109.5
O3 C49 O4 122.96(19)
O3 C49 C50 121.25(19)
O4 C49 C50 115.80(18)
C55 C50 C51 119.73(18)
C55 C50 C49 119.79(18)
C51 C50 C49 120.47(18)
C52 C51 C50 120.61(18)
C52 C51 H51 119.7
C50 C51 H51 119.7
O6 C52 C51 122.60(18)
O6 C52 C53 118.04(18)
C51 C52 C53 119.36(19)
C54 C53 C52 120.38(19)
C54 C53 H53 119.8
C52 C53 H53 119.8
C53 C54 C55 120.9(2)
C53 C54 H54 119.6
C55 C54 H54 119.6
O5 C55 C54 117.78(19)
O5 C55 C50 123.24(18)
C54 C55 C50 118.98(19)
O7 C56 O8 122.61(19)
O7 C56 C57 121.46(19)
O8 C56 C57 115.92(18)
C62 C57 C58 119.48(18)
C62 C57 C56 120.70(18)
C58 C57 C56 119.81(18)
O9 C58 C59 117.64(19)
O9 C58 C57 123.20(18)
C59 C58 C57 119.16(19)
C60 C59 C58 120.5(2)
C60 C59 H59 119.7
C58 C59 H59 119.7
C59 C60 C61 120.75(19)
C59 C60 H60 119.6
C61 C60 H60 119.6
O10 C61 C62 123.08(19)
O10 C61 C60 117.86(18)
C62 C61 C60 119.06(19)
C61 C62 C57 120.87(19)
C61 C62 H62 119.6
C57 C62 H62 119.6
C1 N1 N2 105.15(17)
C3 N2 N1 111.88(17)
C3 N2 H2 131.3(19)
N1 N2 H2 116.5(19)
C22 N3 N4 105.44(17)
C24 N4 N3 111.30(18)
C24 N4 H4 132(2)
N3 N4 H4 116(2)
C20 O1 H1A 104(2)
C41 O2 H2A 106(2)
C56 O8 H8 113(3)
C58 O9 H9A 105(2)
C61 O10 H10A 110(2)
C49 O4 H4C 112(3)
C52 O6 H6 109(3)
C55 O5 H5A 103(3)

loop_
_geom_bond_atom_site_label_1
_geom_bond_atom_site_label_2
_geom_bond_distance
C1 N1 1.338(3)
C1 C2 1.402(3)
C1 H1 0.9500
C2 C3 1.383(3)
C2 C7 1.504(3)
C3 N2 1.338(3)
C3 C4 1.485(3)
C4 C5 1.538(3)
C4 H4A 0.9900
C4 H4B 0.9900
C5 C12 1.530(3)
C5 C6 1.559(3)
C5 H5 1.0000
C6 C8 1.541(3)
C6 C7 1.548(3)
C6 C9 1.557(3)
C7 H7A 0.9900
C7 H7B 0.9900
C8 H8A 0.9800
C8 H8B 0.9800
C8 H8C 0.9800
C9 C10 1.542(2)
C9 C13 1.547(3)
C9 H9 1.0000
C10 C16 1.523(3)
C10 C11 1.533(3)
C10 H10 1.0000
C11 C12 1.525(3)
C11 H11A 0.9900
C11 H11B 0.9900
C12 H12A 0.9900
C12 H12B 0.9900
C13 C14 1.545(3)
C13 H13A 0.9900
C13 H13B 0.9900
C14 C15 1.533(3)
C14 H14A 0.9900
C14 H14B 0.9900
C15 C17 1.538(3)
C15 C16 1.544(3)
C15 C20 1.559(3)
C16 C18 1.538(3)
C16 H16 1.0000
C17 H17A 0.9800
C17 H17B 0.9800
C17 H17C 0.9800
C18 C19 1.545(3)
C18 H18A 0.9900
C18 H18B 0.9900
C19 C20 1.556(3)
C19 H19A 0.9900
C19 H19B 0.9900
C20 O1 1.450(2)
C20 C21 1.527(3)
C21 H21A 0.9800
C21 H21B 0.9800
C21 H21C 0.9800
C22 N3 1.333(3)
C22 C23 1.406(3)
C22 H22 0.9500
C23 C24 1.374(3)
C23 C28 1.502(3)
C24 N4 1.349(3)
C24 C25 1.490(3)
C25 C26 1.540(3)
C25 H25A 0.9900
C25 H25B 0.9900
C26 C33 1.528(3)
C26 C27 1.562(3)
C26 H26 1.0000
C27 C29 1.535(3)
C27 C28 1.550(3)
C27 C30 1.558(2)
C28 H28A 0.9900
C28 H28B 0.9900
C29 H29A 0.9800
C29 H29B 0.9800
C29 H29C 0.9800
C30 C31 1.544(3)
C30 C34 1.545(3)
C30 H30 1.0000
C31 C37 1.519(3)
C31 C32 1.533(3)
C31 H31 1.0000
C32 C33 1.526(3)
C32 H32A 0.9900
C32 H32B 0.9900
C33 H33A 0.9900
C33 H33B 0.9900
C34 C35 1.544(3)
C34 H34A 0.9900
C34 H34B 0.9900
C35 C36 1.536(3)
C35 H35A 0.9900
C35 H35B 0.9900
C36 C38 1.539(3)
C36 C37 1.545(3)
C36 C41 1.556(3)
C37 C39 1.531(3)
C37 H37 1.0000
C38 H38A 0.9800
C38 H38B 0.9800
C38 H38C 0.9800
C39 C40 1.545(3)
C39 H39A 0.9900
C39 H39B 0.9900
C40 C41 1.554(3)
C40 H40A 0.9900
C40 H40B 0.9900
C41 O2 1.452(2)
C41 C42 1.523(3)
C42 H42A 0.9800
C42 H42B 0.9800
C42 H42C 0.9800
C49 O3 1.245(3)
C49 O4 1.303(3)
C49 C50 1.480(3)
C50 C55 1.401(3)
C50 C51 1.403(3)
C51 C52 1.382(3)
C51 H51 0.9500
C52 O6 1.372(3)
C52 C53 1.400(3)
C53 C54 1.377(3)
C53 H53 0.9500
C54 C55 1.397(3)
C54 H54 0.9500
C55 O5 1.360(3)
C56 O7 1.246(3)
C56 O8 1.302(3)
C56 C57 1.477(3)
C57 C62 1.404(3)
C57 C58 1.404(3)
C58 O9 1.359(3)
C58 C59 1.394(3)
C59 C60 1.382(3)
C59 H59 0.9500
C60 C61 1.397(3)
C60 H60 0.9500
C61 O10 1.369(3)
C61 C62 1.381(3)
C62 H62 0.9500
N1 N2 1.356(3)
N2 H2 0.86(3)
N3 N4 1.357(3)
N4 H4 0.90(3)
O1 H1A 0.846(14)
O2 H2A 0.834(14)
O8 H8 0.863(14)
O9 H9A 0.853(14)
O10 H10A 0.854(14)
O4 H4C 0.861(14)
O6 H6 0.848(14)
O5 H5A 0.853(14)

loop_
_geom_hbond_atom_site_label_D
_geom_hbond_atom_site_label_H
_geom_hbond_atom_site_label_A
_geom_hbond_distance_DH
_geom_hbond_distance_HA
_geom_hbond_distance_DA
_geom_hbond_angle_DHA
_geom_hbond_site_symmetry_A
_geom_hbond_publ_flag
O9 H9A O7 0.853(14) 1.83(2) 2.601(2) 150(3) . yes
O10 H10A O1 0.854(14) 1.889(18) 2.695(2) 157(3) . yes
O6 H6 O2 0.848(14) 1.885(19) 2.692(2) 158(4) . yes
O5 H5A O3 0.853(14) 1.80(2) 2.596(2) 154(4) . yes
O4 H4C N1 0.861(14) 1.732(15) 2.590(2) 174(4) 1_556 yes
O4 H4C N2 0.861(14) 2.55(3) 3.286(2) 145(4) 1_556 yes
N4 H4 O7 0.90(3) 2.17(3) 2.902(2) 138(3) 1_556 yes
N2 H2 O3 0.86(3) 2.11(3) 2.834(2) 142(2) 1_554 yes
O1 H1A O6 0.846(14) 2.131(16) 2.968(2) 170(3) 1_656 yes
O2 H2A O10 0.834(14) 2.150(14) 2.982(2) 175(3) 1_454 yes
O8 H8 N3 0.863(14) 1.746(15) 2.602(2) 172(4) 1_554 yes
O8 H8 N4 0.863(14) 2.62(3) 3.357(2) 144(3) 1_554 yes
